data_2311864
loop_
_publ_author_name
'Smith, Graham'
'Wermuth, Urs D.'

_publ_section_title
;
 The coordination complex structures and hydrogen bonding in the
 three-dimensional alkaline earth metal salts (Mg, Ca, Sr and Ba) of
 (4-aminophenyl)arsonic acid.
;
_journal_coeditor_code OV3082
_journal_issue 'Pt 1'
_journal_name_full 'Acta crystallographica. Section C, Structural chemistry'
_journal_page_first 61
_journal_page_last 67
_journal_paper_doi 10.1107/S2053229616019434
_journal_volume 73
_journal_year 2017
_chemical_formula_iupac '[Ca (C6 H7 As N O3)2 (H2 O)2], 2H2 O'
_chemical_formula_moiety 'C12 H18 As2 Ca N2 O8, 2(H2 O)'
_chemical_formula_sum 'C12 H22 As2 Ca N2 O10'
_chemical_formula_weight 544.24
_chemical_name_common 'calcium <i>p</i>-arsanilate tetrahydrate'
_chemical_name_systematic
;<i>catena</i>-Poly[[[diaquacalcium]-bis[\m~2~-hydrogen
(4-aminophenyl)arsonato-\k^2^<i>O</i>:<i>O</i>']-[diaquacalcium]-bis[\m~2~-hydrogen (4-aminophenyl)arsonato-\k^2^<i>O</i>:<i>O</i>]] dihydrate]
;
_space_group_IT_number 2
_space_group_name_Hall '-P 1'
_space_group_name_H-M_alt 'P -1'
_symmetry_cell_setting triclinic
_symmetry_space_group_name_Hall '-P 1'
_symmetry_space_group_name_H-M 'P -1'
_atom_sites_solution_hydrogens geom
_atom_sites_solution_primary direct
_atom_sites_solution_secondary difmap
_audit_creation_method SHELXL-97
_cell_angle_alpha 77.096(5)
_cell_angle_beta 74.096(5)
_cell_angle_gamma 82.236(5)
_cell_formula_units_Z 2
_cell_length_a 9.001(5)
_cell_length_b 9.672(5)
_cell_length_c 11.756(5)
_cell_measurement_reflns_used 2319
_cell_measurement_temperature 200.0(10)
_cell_measurement_theta_max 29.09
_cell_measurement_theta_min 3.72
_cell_volume 956.4(8)
_computing_cell_refinement
;
CrysAlis PRO (Rigaku OD, 2015)
;
_computing_data_collection
;
CrysAlis PRO (Rigaku OD, 2015)
;
_computing_data_reduction
;
CrysAlis PRO (Rigaku OD, 2015)
;
_computing_molecular_graphics
;
PLATON (Spek, 2009)
;
_computing_publication_material
;
PLATON (Spek, 2009)
;
_computing_structure_refinement
;
SHELXL97 (Sheldrick, 2008) within WinGX (Farrugia, 2012)
;
_computing_structure_solution
;
SIR92 (Altomare <i>et al.</i>, 1993)
;
_diffrn_ambient_temperature 200.0(10)
_diffrn_detector_area_resol_mean 16.077
_diffrn_measured_fraction_theta_full 0.997
_diffrn_measured_fraction_theta_max 0.997
_diffrn_measurement_device_type 'Oxford Diffraction Gemini-S CCD-detector'
_diffrn_measurement_method '\w scans'
_diffrn_radiation_monochromator graphite
_diffrn_radiation_source 'Enhance (Mo) X-ray source'
_diffrn_radiation_type MoK\a
_diffrn_radiation_wavelength 0.71073
_diffrn_reflns_av_R_equivalents 0.0320
_diffrn_reflns_av_sigmaI/netI 0.0494
_diffrn_reflns_limit_h_max 11
_diffrn_reflns_limit_h_min -11
_diffrn_reflns_limit_k_max 11
_diffrn_reflns_limit_k_min -11
_diffrn_reflns_limit_l_max 14
_diffrn_reflns_limit_l_min -11
_diffrn_reflns_number 6921
_diffrn_reflns_theta_full 26.00
_diffrn_reflns_theta_max 26.00
_diffrn_reflns_theta_min 3.33
_diffrn_standards_number 0
_exptl_absorpt_coefficient_mu 3.815
_exptl_absorpt_correction_T_max 0.980
_exptl_absorpt_correction_T_min 0.931
_exptl_absorpt_correction_type multi-scan
_exptl_absorpt_process_details
;
(CrysAlis PRO; Rigaku OD, 2015)
;
_exptl_crystal_colour colourless
_exptl_crystal_density_diffrn 1.890
_exptl_crystal_density_method 'not measured'
_exptl_crystal_description needle
_exptl_crystal_F_000 548
_exptl_crystal_size_max 0.35
_exptl_crystal_size_mid 0.11
_exptl_crystal_size_min 0.10
_refine_diff_density_max 0.546
_refine_diff_density_min -0.469
_refine_ls_extinction_method none
_refine_ls_goodness_of_fit_ref 1.055
_refine_ls_hydrogen_treatment mixed
_refine_ls_matrix_type full
_refine_ls_number_parameters 286
_refine_ls_number_reflns 3744
_refine_ls_number_restraints 14
_refine_ls_restrained_S_all 1.055
_refine_ls_R_factor_all 0.0386
_refine_ls_R_factor_gt 0.0310
_refine_ls_shift/su_max 0.000
_refine_ls_shift/su_mean 0.000
_refine_ls_structure_factor_coef Fsqd
_refine_ls_weighting_details 'calc w=1/[\s^2^(Fo^2^)+(0.0206P)^2^+0.3783P] where P=(Fo^2^+2Fc^2^)/3'
_refine_ls_weighting_scheme calc
_refine_ls_wR_factor_gt 0.0641
_refine_ls_wR_factor_ref 0.0682
_reflns_number_gt 3276
_reflns_number_total 3744
_reflns_threshold_expression I>2\s(I)
_cod_data_source_file ov3082sup1.cif
_cod_data_source_block II
_cod_database_code 2311864

loop_
_symmetry_equiv_pos_as_xyz
'x, y, z'
'-x, -y, -z'

loop_
_atom_site_aniso_label
_atom_site_aniso_U_11
_atom_site_aniso_U_22
_atom_site_aniso_U_33
_atom_site_aniso_U_12
_atom_site_aniso_U_13
_atom_site_aniso_U_23
As1A 0.0135(2) 0.0163(2) 0.0145(2) -0.00320(10) -0.00320(10) -0.00010(10)
As1B 0.0142(2) 0.0138(2) 0.0154(2) -0.00200(10) -0.00300(10) -0.00030(10)
Ca1 0.0148(3) 0.0169(3) 0.0157(3) -0.0035(3) -0.0033(3) 0.0008(3)
O1W 0.0565(18) 0.0258(15) 0.0412(17) 0.0004(14) -0.0250(14) -0.0096(14)
O2W 0.0362(15) 0.0327(16) 0.0398(16) 0.0034(12) -0.0159(13) -0.0184(13)
O11A 0.0198(11) 0.0229(13) 0.0203(12) -0.0042(10) -0.0078(9) 0.0016(10)
O11B 0.0148(10) 0.0176(12) 0.0198(11) -0.0042(9) -0.0027(9) 0.0043(10)
O12A 0.0228(11) 0.0252(13) 0.0217(12) -0.0131(10) -0.0002(10) -0.0017(11)
O12B 0.0172(11) 0.0219(13) 0.0276(13) -0.0032(9) -0.0079(10) -0.0055(11)
O13A 0.0179(11) 0.0204(13) 0.0345(14) 0.0014(10) -0.0064(11) -0.0061(11)
O13B 0.0162(11) 0.0176(12) 0.0281(13) -0.0025(9) -0.0069(10) -0.0001(10)
N4A 0.0315(16) 0.0289(18) 0.0184(16) -0.0068(15) 0.0017(13) -0.0011(14)
N4B 0.0362(18) 0.032(2) 0.0212(17) -0.0058(15) 0.0028(14) -0.0046(15)
C1A 0.0182(15) 0.0179(17) 0.0147(16) -0.0065(13) -0.0021(13) 0.0002(13)
C1B 0.0159(15) 0.0203(17) 0.0160(16) -0.0030(13) -0.0040(13) -0.0018(14)
C2A 0.0198(16) 0.0227(18) 0.0219(18) -0.0018(14) -0.0082(14) -0.0010(15)
C2B 0.0227(16) 0.0168(17) 0.0177(17) -0.0054(14) -0.0045(14) -0.0002(14)
C3A 0.0128(15) 0.0235(19) 0.0276(19) -0.0033(13) -0.0004(14) -0.0061(16)
C3B 0.0217(16) 0.0190(18) 0.0285(19) -0.0033(14) -0.0084(15) -0.0054(15)
C4A 0.0257(17) 0.0201(18) 0.0164(17) -0.0094(14) 0.0005(14) -0.0040(14)
C4B 0.0197(16) 0.031(2) 0.0212(18) -0.0115(15) -0.0040(14) -0.0045(16)
C5A 0.0262(17) 0.0226(19) 0.0219(18) -0.0019(15) -0.0100(15) 0.0014(15)
C5B 0.0292(18) 0.0210(18) 0.0160(17) -0.0047(15) -0.0057(14) 0.0056(15)
C6A 0.0183(16) 0.0227(18) 0.0243(18) -0.0020(14) -0.0064(14) -0.0021(15)
C6B 0.0226(16) 0.0167(17) 0.0250(18) -0.0019(14) -0.0064(14) 0.0002(15)
O3W 0.0452(16) 0.0310(16) 0.0298(16) 0.0053(13) -0.0086(13) -0.0104(13)
O4W 0.0402(15) 0.0256(15) 0.0433(17) -0.0040(13) -0.0149(13) -0.0067(13)

loop_
_atom_site_type_symbol
_atom_site_label
_atom_site_fract_x
_atom_site_fract_y
_atom_site_fract_z
_atom_site_U_iso_or_equiv
_atom_site_thermal_displace_type
_atom_site_calc_flag
_atom_site_refinement_flags
_atom_site_occupancy
As As1A 0.46094(3) 0.29369(3) 0.70142(3) 0.01510(10) Uani d . 1.000
As As1B 0.05599(3) 0.77612(3) 0.30427(3) 0.01500(10) Uani d . 1.000
Ca Ca1 0.21559(7) 0.47820(7) 0.49139(5) 0.0163(2) Uani d . 1.000
O O1W 0.2142(3) 0.6294(3) 0.6273(3) 0.0385(10) Uani d D 1.000
O O2W 0.2504(3) 0.2937(3) 0.3844(2) 0.0337(9) Uani d D 1.000
O O11A 0.3299(2) 0.3106(2) 0.62105(19) 0.0212(7) Uani d . 1.000
O O11B 0.0283(2) 0.6219(2) 0.40158(19) 0.0188(6) Uani d . 1.000
O O12A 0.5836(2) 0.4184(2) 0.65510(19) 0.0237(7) Uani d . 1.000
O O12B 0.1482(2) 0.8895(2) 0.3433(2) 0.0215(7) Uani d . 1.000
O O13A 0.5597(2) 0.1296(2) 0.6925(2) 0.0245(7) Uani d D 1.000
O O13B -0.1207(2) 0.8695(2) 0.3001(2) 0.0210(7) Uani d D 1.000
N N4A 0.1055(3) 0.1983(3) 1.2273(3) 0.0280(10) Uani d D 1.000
N N4B 0.3873(3) 0.6567(4) -0.1903(3) 0.0316(11) Uani d D 1.000
C C1A 0.3520(3) 0.2727(3) 0.8657(3) 0.0174(9) Uani d . 1.000
C C1B 0.1555(3) 0.7413(3) 0.1487(3) 0.0175(9) Uani d . 1.000
C C2A 0.2011(3) 0.3329(4) 0.8981(3) 0.0214(10) Uani d . 1.000
C C2B 0.2238(3) 0.6061(3) 0.1366(3) 0.0193(10) Uani d . 1.000
C C3A 0.1191(3) 0.3081(4) 1.0179(3) 0.0219(10) Uani d . 1.000
C C3B 0.3031(3) 0.5791(4) 0.0248(3) 0.0224(10) Uani d . 1.000
C C4A 0.1858(4) 0.2232(4) 1.1056(3) 0.0211(10) Uani d . 1.000
C C4B 0.3143(4) 0.6866(4) -0.0779(3) 0.0234(10) Uani d . 1.000
C C5A 0.3378(4) 0.1650(4) 1.0731(3) 0.0237(10) Uani d . 1.000
C C5B 0.2442(4) 0.8224(4) -0.0651(3) 0.0233(10) Uani d . 1.000
C C6A 0.4189(4) 0.1893(4) 0.9545(3) 0.0219(10) Uani d . 1.000
C C6B 0.1668(3) 0.8504(4) 0.0465(3) 0.0220(10) Uani d . 1.000
O O3W 0.1947(3) 0.9169(3) 0.5593(2) 0.0356(9) Uani d D 1.000
O O4W 0.4898(3) -0.1005(3) 0.6212(3) 0.0354(9) Uani d D 1.000
H H2A 0.15470 0.39070 0.83840 0.0260 Uiso c R 1.000
H H2B 0.21590 0.53190 0.20580 0.0230 Uiso c R 1.000
H H3A 0.01610 0.34950 1.04030 0.0260 Uiso c R 1.000
H H3B 0.35060 0.48650 0.01740 0.0270 Uiso c R 1.000
H H5A 0.38500 0.10860 1.13290 0.0280 Uiso c R 1.000
H H5B 0.25020 0.89610 -0.13440 0.0280 Uiso c R 1.000
H H6A 0.52240 0.14880 0.93250 0.0260 Uiso c R 1.000
H H6B 0.12120 0.94340 0.05430 0.0260 Uiso c R 1.000
H H11W 0.273(4) 0.622(5) 0.679(3) 0.0580 Uiso d D 1.000
H H12W 0.202(5) 0.723(2) 0.600(4) 0.0580 Uiso d D 1.000
H H13A 0.660(2) 0.135(4) 0.680(3) 0.0370 Uiso d D 1.000
H H13B -0.194(3) 0.810(3) 0.319(3) 0.0310 Uiso d D 1.000
H H21W 0.200(4) 0.270(4) 0.340(3) 0.0510 Uiso d D 1.000
H H22W 0.325(3) 0.227(3) 0.393(4) 0.0510 Uiso d D 1.000
H H41A 0.121(4) 0.109(2) 1.263(3) 0.0340 Uiso d D 1.000
H H41B 0.459(3) 0.587(3) -0.192(3) 0.0380 Uiso d D 1.000
H H42A 0.008(2) 0.230(4) 1.234(3) 0.0340 Uiso d D 1.000
H H42B 0.421(4) 0.731(3) -0.241(3) 0.0380 Uiso d D 1.000
H H31W 0.159(4) 0.984(4) 0.602(3) 0.0530 Uiso d D 1.000
H H32W 0.172(4) 0.934(5) 0.488(2) 0.0530 Uiso d D 1.000
H H41W 0.415(4) -0.087(5) 0.585(3) 0.0530 Uiso d D 1.000
H H42W 0.511(5) -0.023(3) 0.641(4) 0.0530 Uiso d D 1.000

loop_
_atom_type_symbol
_atom_type_description
_atom_type_scat_dispersion_real
_atom_type_scat_dispersion_imag
_atom_type_scat_source
C C 0.0033 0.0016 'International Tables Vol C Tables 4.2.6.8 and 6.1.1.4'
H H 0.0000 0.0000 'International Tables Vol C Tables 4.2.6.8 and 6.1.1.4'
N N 0.0061 0.0033 'International Tables Vol C Tables 4.2.6.8 and 6.1.1.4'
O O 0.0106 0.0060 'International Tables Vol C Tables 4.2.6.8 and 6.1.1.4'
Ca Ca 0.2262 0.3064 'International Tables Vol C Tables 4.2.6.8 and 6.1.1.4'
As As 0.0499 2.0058 'International Tables Vol C Tables 4.2.6.8 and 6.1.1.4'

loop_
_geom_angle_atom_site_label_1
_geom_angle_atom_site_label_2
_geom_angle_atom_site_label_3
_geom_angle_site_symmetry_1
_geom_angle_site_symmetry_3
_geom_angle
_geom_angle_publ_flag
O11A As1A O12A . . 114.52(10) no
O11A As1A O13A . . 106.16(10) no
O11A As1A C1A . . 107.43(11) no
O12A As1A O13A . . 109.97(10) no
O12A As1A C1A . . 114.58(12) no
O13A As1A C1A . . 103.28(12) no
O11B As1B O12B . . 114.80(10) no
O11B As1B O13B . . 109.59(10) no
O11B As1B C1B . . 109.58(12) no
O12B As1B O13B . . 102.37(10) no
O12B As1B C1B . . 111.56(12) no
O13B As1B C1B . . 108.58(12) no
O1W Ca1 O2W . . 166.97(10) no
O1W Ca1 O11A . . 83.52(9) no
O1W Ca1 O11B . . 95.61(9) no
O1W Ca1 O11B . 2_566 97.05(9) no
O1W Ca1 O12A . 2_666 93.82(9) no
O2W Ca1 O11A . . 83.57(8) no
O2W Ca1 O11B . . 97.20(8) no
O2W Ca1 O11B . 2_566 84.13(8) no
O2W Ca1 O12A . 2_666 87.99(8) no
O11A Ca1 O11B . . 162.13(8) no
O11A Ca1 O11B . 2_566 87.66(7) no
O11A Ca1 O12A . 2_666 105.49(7) no
O11B Ca1 O11B . 2_566 74.70(7) no
O11B Ca1 O12A . 2_666 92.38(7) no
O11B Ca1 O12A 2_566 2_666 163.83(8) no
As1A O11A Ca1 . . 141.02(11) no
As1B O11B Ca1 . . 126.08(10) no
As1B O11B Ca1 . 2_566 127.68(10) no
Ca1 O11B Ca1 . 2_566 105.30(8) no
As1A O12A Ca1 . 2_666 148.32(12) no
H11W O1W H12W . . 104(4) no
Ca1 O1W H11W . . 130(3) no
Ca1 O1W H12W . . 117(3) no
Ca1 O2W H21W . . 134(3) no
Ca1 O2W H22W . . 118(2) no
H21W O2W H22W . . 108(3) no
As1A O13A H13A . . 111(3) no
As1B O13B H13B . . 110(2) no
H31W O3W H32W . . 115(4) no
H41W O4W H42W . . 115(4) no
C4A N4A H41A . . 112(2) no
H41A N4A H42A . . 115(3) no
C4A N4A H42A . . 109(2) no
C4B N4B H42B . . 112(2) no
H41B N4B H42B . . 111(3) no
C4B N4B H41B . . 116(2) no
C2A C1A C6A . . 119.5(3) no
As1A C1A C2A . . 120.2(2) no
As1A C1A C6A . . 120.2(2) no
As1B C1B C6B . . 121.2(2) no
C2B C1B C6B . . 119.8(3) no
As1B C1B C2B . . 119.0(2) no
C1A C2A C3A . . 119.5(3) no
C1B C2B C3B . . 120.3(3) no
C2A C3A C4A . . 120.6(3) no
C2B C3B C4B . . 120.6(3) no
N4A C4A C3A . . 121.5(3) no
C3A C4A C5A . . 119.7(3) no
N4A C4A C5A . . 118.8(3) no
N4B C4B C3B . . 120.1(4) no
C3B C4B C5B . . 118.9(3) no
N4B C4B C5B . . 121.0(3) no
C4A C5A C6A . . 119.7(3) no
C4B C5B C6B . . 120.8(3) no
C1A C6A C5A . . 121.0(3) no
C1B C6B C5B . . 119.7(3) no
C1A C2A H2A . . 120.00 no
C3A C2A H2A . . 120.00 no
C1B C2B H2B . . 120.00 no
C3B C2B H2B . . 120.00 no
C4A C3A H3A . . 120.00 no
C2A C3A H3A . . 120.00 no
C2B C3B H3B . . 120.00 no
C4B C3B H3B . . 120.00 no
C4A C5A H5A . . 120.00 no
C6A C5A H5A . . 120.00 no
C6B C5B H5B . . 120.00 no
C4B C5B H5B . . 120.00 no
C1A C6A H6A . . 120.00 no
C5A C6A H6A . . 119.00 no
C5B C6B H6B . . 120.00 no
C1B C6B H6B . . 120.00 no

loop_
_geom_bond_atom_site_label_1
_geom_bond_atom_site_label_2
_geom_bond_site_symmetry_2
_geom_bond_distance
_geom_bond_publ_flag
Ca1 O1W . 2.392(3) yes
Ca1 O2W . 2.345(3) yes
Ca1 O11A . 2.306(2) yes
Ca1 O11B . 2.361(2) yes
Ca1 O11B 2_566 2.420(2) yes
Ca1 O12A 2_666 2.291(2) yes
As1A O11A . 1.673(2) no
As1A O12A . 1.645(2) no
As1A O13A . 1.721(2) no
As1A C1A . 1.890(3) no
As1B O11B . 1.667(2) no
As1B O12B . 1.668(2) no
As1B O13B . 1.727(2) no
As1B C1B . 1.886(3) no
O1W H12W . 0.89(2) no
O1W H11W . 0.90(4) no
O2W H22W . 0.88(3) no
O2W H21W . 0.86(4) no
O13A H13A . 0.88(2) no
O13B H13B . 0.88(3) no
O3W H31W . 0.88(4) no
O3W H32W . 0.89(3) no
O4W H42W . 0.89(4) no
O4W H41W . 0.87(4) no
N4A C4A . 1.398(5) no
N4B C4B . 1.380(5) no
N4A H42A . 0.88(2) no
N4A H41A . 0.88(2) no
N4B H41B . 0.87(3) no
N4B H42B . 0.86(3) no
C1A C6A . 1.393(5) no
C1A C2A . 1.390(4) no
C1B C6B . 1.401(5) no
C1B C2B . 1.388(4) no
C2A C3A . 1.383(5) no
C2B C3B . 1.376(5) no
C3A C4A . 1.388(5) no
C3B C4B . 1.396(5) no
C4A C5A . 1.392(5) no
C4B C5B . 1.399(6) no
C5A C6A . 1.369(5) no
C5B C6B . 1.374(5) no
C2A H2A . 0.9500 no
C2B H2B . 0.9500 no
C3A H3A . 0.9500 no
C3B H3B . 0.9500 no
C5A H5A . 0.9500 no
C5B H5B . 0.9500 no
C6A H6A . 0.9500 no
C6B H6B . 0.9500 no

loop_
_geom_hbond_atom_site_label_D
_geom_hbond_atom_site_label_H
_geom_hbond_atom_site_label_A
_geom_hbond_site_symmetry_A
_geom_hbond_distance_DH
_geom_hbond_distance_HA
_geom_hbond_distance_DA
_geom_hbond_angle_DHA
_geom_hbond_publ_flag
O13A H13A O12B 2_666 0.88(2) 1.67(2) 2.534(3) 169(4) yes
O13B H13B O11A 2_566 0.88(3) 1.70(3) 2.578(3) 170(3) yes
N4A H41A O12B 1_546 0.88(2) 2.13(2) 3.014(4) 176(4) yes
N4B H42B O4W 1_564 0.86(3) 2.05(3) 2.901(5) 172(4) yes
O1W H11W N4B 1_556 0.90(4) 2.17(4) 3.048(5) 166(4) yes
O1W H12W O3W . 0.89(2) 1.83(2) 2.712(4) 171(3) yes
O2W H21W N4A 1_554 0.86(4) 2.04(4) 2.893(4) 173(4) yes
O2W H22W O4W 2_656 0.88(3) 1.92(3) 2.785(4) 168(4) yes
O3W H31W O13B 2_576 0.88(4) 1.96(4) 2.827(4) 169(4) yes
O3W H32W O12B . 0.89(3) 1.92(3) 2.758(4) 157(4) yes
O4W H41W O3W 1_545 0.87(4) 2.08(4) 2.915(4) 160(3) yes
O4W H42W O13A . 0.89(4) 1.86(3) 2.748(4) 176(2) yes

loop_
_geom_torsion_atom_site_label_1
_geom_torsion_atom_site_label_2
_geom_torsion_atom_site_label_3
_geom_torsion_atom_site_label_4
_geom_torsion_site_symmetry_1
_geom_torsion_site_symmetry_3
_geom_torsion_site_symmetry_4
_geom_torsion
_geom_torsion_publ_flag
O12A As1A O11A Ca1 . . . -20.6(2) no
O13A As1A O11A Ca1 . . . -142.16(17) no
C1A As1A O11A Ca1 . . . 107.86(19) no
O11A As1A O12A Ca1 . . 2_666 -67.3(2) no
O13A As1A O12A Ca1 . . 2_666 52.2(2) no
C1A As1A O12A Ca1 . . 2_666 167.9(2) no
O11A As1A C1A C2A . . . -28.5(3) no
O11A As1A C1A C6A . . . 147.5(3) no
O12A As1A C1A C2A . . . 100.0(3) no
O12A As1A C1A C6A . . . -84.1(3) no
O13A As1A C1A C2A . . . -140.4(3) no
O13A As1A C1A C6A . . . 35.5(3) no
O12B As1B O11B Ca1 . . . -46.35(16) no
O12B As1B O11B Ca1 . . 2_566 120.84(13) no
O13B As1B O11B Ca1 . . . -160.87(12) no
O13B As1B O11B Ca1 . . 2_566 6.33(16) no
C1B As1B O11B Ca1 . . . 80.09(15) no
C1B As1B O11B Ca1 . . 2_566 -112.72(15) no
O11B As1B C1B C2B . . . -14.6(3) no
O11B As1B C1B C6B . . . 168.0(2) no
O12B As1B C1B C2B . . . 113.7(2) no
O12B As1B C1B C6B . . . -63.7(3) no
O13B As1B C1B C2B . . . -134.2(2) no
O13B As1B C1B C6B . . . 48.3(3) no
O1W Ca1 O11A As1A . . . -40.53(19) no
O2W Ca1 O11A As1A . . . 137.75(19) no
O11B Ca1 O11A As1A 2_566 . . -137.90(18) no
O12A Ca1 O11A As1A 2_666 . . 51.65(19) no
O1W Ca1 O11B As1B . . . 73.73(15) no
O1W Ca1 O11B Ca1 . . 2_566 -95.79(10) no
O2W Ca1 O11B As1B . . . -108.61(14) no
O2W Ca1 O11B Ca1 . . 2_566 81.87(9) no
O11B Ca1 O11B As1B 2_566 . . 169.52(15) no
O11B Ca1 O11B Ca1 2_566 . 2_566 0.00(7) no
O12A Ca1 O11B As1B 2_666 . . -20.34(14) no
O12A Ca1 O11B Ca1 2_666 . 2_566 170.13(8) no
O1W Ca1 O11B As1B . 2_566 2_566 -96.79(15) no
O1W Ca1 O11B Ca1 . 2_566 2_566 93.92(10) no
O2W Ca1 O11B As1B . 2_566 2_566 70.16(14) no
O2W Ca1 O11B Ca1 . 2_566 2_566 -99.14(9) no
O11A Ca1 O11B As1B . 2_566 2_566 -13.62(14) no
O11A Ca1 O11B Ca1 . 2_566 2_566 177.09(9) no
O11B Ca1 O11B As1B . 2_566 2_566 169.30(15) no
O11B Ca1 O11B Ca1 . 2_566 2_566 0.00(8) no
O1W Ca1 O12A As1A . 2_666 2_666 -4.1(2) no
O2W Ca1 O12A As1A . 2_666 2_666 -171.2(2) no
O11A Ca1 O12A As1A . 2_666 2_666 -88.4(2) no
O11B Ca1 O12A As1A . 2_666 2_666 91.7(2) no
As1A C1A C2A C3A . . . 175.4(3) no
C6A C1A C2A C3A . . . -0.6(5) no
As1A C1A C6A C5A . . . -175.5(3) no
C2A C1A C6A C5A . . . 0.4(5) no
As1B C1B C2B C3B . . . -177.1(2) no
C6B C1B C2B C3B . . . 0.3(4) no
As1B C1B C6B C5B . . . 178.0(3) no
C2B C1B C6B C5B . . . 0.6(5) no
C1A C2A C3A C4A . . . -0.4(5) no
C1B C2B C3B C4B . . . -0.8(5) no
C2A C3A C4A N4A . . . 179.2(3) no
C2A C3A C4A C5A . . . 1.4(6) no
C2B C3B C4B N4B . . . -176.7(3) no
C2B C3B C4B C5B . . . 0.3(5) no
N4A C4A C5A C6A . . . -179.4(3) no
C3A C4A C5A C6A . . . -1.5(6) no
N4B C4B C5B C6B . . . 177.6(3) no
C3B C4B C5B C6B . . . 0.6(5) no
C4A C5A C6A C1A . . . 0.6(6) no
C4B C5B C6B C1B . . . -1.1(5) no
